data_7249675
loop_
_publ_author_name
'zhang, guofeng'
'Hao, Xue'
'Zou, Yongbin'
'Liu, Shichang'
'Wei, Junjie'
'Dong, Zhen'
'Ye, Zhiwen'

_publ_section_title
;
 Several energetic MOFs based on the N-rich energetic materials and alkali
 metals: Towards high detonation performances and good stabilities
;
_journal_name_full CrystEngComm
_journal_paper_doi 10.1039/D4CE00981A
_journal_year 2025
_chemical_formula_moiety 'C4 H5 K N12 O'
_chemical_formula_sum 'C4 H5 K N12 O'
_chemical_formula_weight 276.30
_space_group_crystal_system triclinic
_space_group_IT_number 2
_space_group_name_Hall '-P 1'
_space_group_name_H-M_alt 'P -1'
_atom_sites_solution_hydrogens mixed
_atom_sites_solution_primary dual
_audit_creation_date 2024-08-29
_audit_creation_method
;
Olex2 1.5
(compiled 2022.04.07 svn.rca3783a0 for OlexSys, GUI svn.r6498)
;
_audit_update_record
;
2024-09-21 deposited with the CCDC.	2024-12-05 downloaded from the CCDC.
;
_cell_angle_alpha 85.648(2)
_cell_angle_beta 73.651(2)
_cell_angle_gamma 87.923(2)
_cell_formula_units_Z 2
_cell_length_a 6.7583(2)
_cell_length_b 7.8975(2)
_cell_length_c 9.8534(3)
_cell_measurement_reflns_used 3016
_cell_measurement_temperature 223.00
_cell_measurement_theta_max 79.072
_cell_measurement_theta_min 4.688
_cell_volume 503.13(3)
_computing_cell_refinement 'SAINT V8.40B (?, 2016)'
_computing_data_reduction 'SAINT V8.40B (?, 2016)'
_computing_molecular_graphics 'Olex2 1.5 (Dolomanov et al., 2009)'
_computing_publication_material 'Olex2 1.5 (Dolomanov et al., 2009)'
_computing_structure_refinement 'SHELXL 2018/3 (Sheldrick, 2015)'
_computing_structure_solution 'SHELXT 2018/2 (Sheldrick, 2018)'
_diffrn_ambient_temperature 223.00
_diffrn_measured_fraction_theta_full 0.995
_diffrn_measured_fraction_theta_max 0.953
_diffrn_measurement_device_type 'Bruker D8 VENTURE'
_diffrn_measurement_method '\f and \w scans'
_diffrn_radiation_type CuK\a
_diffrn_radiation_wavelength 1.54178
_diffrn_reflns_av_R_equivalents 0.0483
_diffrn_reflns_av_unetI/netI 0.0429
_diffrn_reflns_Laue_measured_fraction_full 0.995
_diffrn_reflns_Laue_measured_fraction_max 0.953
_diffrn_reflns_limit_h_max 7
_diffrn_reflns_limit_h_min -8
_diffrn_reflns_limit_k_max 10
_diffrn_reflns_limit_k_min -9
_diffrn_reflns_limit_l_max 12
_diffrn_reflns_limit_l_min -11
_diffrn_reflns_number 6944
_diffrn_reflns_point_group_measured_fraction_full 0.995
_diffrn_reflns_point_group_measured_fraction_max 0.953
_diffrn_reflns_theta_full 67.679
_diffrn_reflns_theta_max 79.061
_diffrn_reflns_theta_min 4.688
_diffrn_source_current 1.1
_diffrn_source_power 0.05500000000000001
_diffrn_source_voltage 50.0
_diffrn_standards_number 0
_exptl_absorpt_coefficient_mu 4.827
_exptl_absorpt_correction_T_max 0.7542
_exptl_absorpt_correction_T_min 0.6140
_exptl_absorpt_correction_type multi-scan
_exptl_absorpt_process_details
;
SADABS-2016/2 (Bruker,2016/2) was used for absorption correction.
wR2(int) was 0.0915 before and 0.0598 after correction.
The Ratio of minimum to maximum transmission is 0.8141.
The \l/2 correction factor is Not present.
;
_exptl_crystal_colour colourless
_exptl_crystal_colour_primary colourless
_exptl_crystal_density_diffrn 1.824
_exptl_crystal_description block
_exptl_crystal_F_000 280
_exptl_crystal_size_max 0.13
_exptl_crystal_size_mid 0.12
_exptl_crystal_size_min 0.11
_refine_diff_density_max 0.327
_refine_diff_density_min -0.442
_refine_diff_density_rms 0.068
_refine_ls_extinction_method none
_refine_ls_goodness_of_fit_ref 1.056
_refine_ls_hydrogen_treatment constr
_refine_ls_matrix_type full
_refine_ls_number_parameters 164
_refine_ls_number_reflns 2084
_refine_ls_number_restraints 0
_refine_ls_restrained_S_all 1.056
_refine_ls_R_factor_all 0.0480
_refine_ls_R_factor_gt 0.0391
_refine_ls_shift/su_max 0.000
_refine_ls_shift/su_mean 0.000
_refine_ls_structure_factor_coef Fsqd
_refine_ls_weighting_details 'w=1/[\s^2^(Fo^2^)+(0.0543P)^2^+0.2802P] where P=(Fo^2^+2Fc^2^)/3'
_refine_ls_weighting_scheme calc
_refine_ls_wR_factor_gt 0.1035
_refine_ls_wR_factor_ref 0.1105
_reflns_Friedel_coverage 0.000
_reflns_number_gt 1748
_reflns_number_total 2084
_reflns_threshold_expression 'I > 2\s(I)'
_cod_data_source_file d4ce00981a2.cif
_cod_data_source_block cu_240822177350_0m
_cod_database_code 7249675
_shelx_shelxl_version_number 2018/3
_shelx_space_group_comment
;
The symmetry employed for this shelxl refinement is uniquely defined
by the following loop, which should always be used as a source of
symmetry information in preference to the above space-group names.
They are only intended as comments.
;
_shelx_estimated_absorpt_t_max 0.619
_shelx_estimated_absorpt_t_min 0.573
_olex2_refinement_description
;
1. Fixed Uiso
 At 1.2 times of:
  All C(H) groups, All N(H,H) groups
 At 1.5 times of:
  All O(H,H) groups
2.a Rotating group:
 O1(H1A,H1B)
2.b Aromatic/amide H refined with riding coordinates:
 C4(H4)
2.c X=CH2 refined with riding coordinates:
 N8(H8A,H8B)
;
_olex2_submission_special_instructions 'No special instructions were received'

loop_
_space_group_symop_operation_xyz
'x, y, z'
'-x, -y, -z'

loop_
_atom_site_label
_atom_site_type_symbol
_atom_site_fract_x
_atom_site_fract_y
_atom_site_fract_z
_atom_site_U_iso_or_equiv
_atom_site_adp_type
_atom_site_occupancy
_atom_site_site_symmetry_order
_atom_site_calc_flag
_atom_site_refinement_flags_posn
_atom_site_refinement_flags_adp
_atom_site_refinement_flags_occupancy
_atom_site_disorder_assembly
_atom_site_disorder_group
K1 K 0.84497(9) 0.05214(6) 0.27197(5) 0.03628(18) Uani 1 1 d . . . . .
O1 O 0.6249(3) 0.1418(2) 0.08435(18) 0.0388(4) Uani 1 1 d . . . . .
H1A H 0.690247 0.108646 0.001862 0.058 Uiso 1 1 d R U . . .
H1B H 0.511257 0.086004 0.107849 0.058 Uiso 1 1 d R U . . .
N1 N 0.7602(4) 0.1426(2) 0.5523(2) 0.0343(5) Uani 1 1 d . . . . .
C1 C 0.7371(3) 0.3014(3) 0.5897(2) 0.0245(4) Uani 1 1 d . . . . .
N2 N 0.7404(4) 0.0517(2) 0.6766(2) 0.0376(5) Uani 1 1 d . . . . .
C2 C 0.7522(3) 0.6106(3) 0.5129(2) 0.0236(4) Uani 1 1 d . . . . .
N3 N 0.7073(3) 0.1542(2) 0.7798(2) 0.0356(5) Uani 1 1 d . . . . .
C3 C 0.7722(3) 0.5784(3) 0.3013(2) 0.0244(4) Uani 1 1 d . . . . .
N4 N 0.7035(3) 0.3166(2) 0.7270(2) 0.0321(4) Uani 1 1 d . . . . .
C4 C 0.7332(4) 0.5276(3) 0.0637(2) 0.0303(5) Uani 1 1 d . . . . .
H4 H 0.672974 0.419754 0.083515 0.036 Uiso 1 1 calc R U . . .
N5 N 0.7463(3) 0.4418(2) 0.49258(18) 0.0246(4) Uani 1 1 d . . . . .
N6 N 0.7622(3) 0.4198(2) 0.35117(18) 0.0263(4) Uani 1 1 d . . . . .
N7 N 0.7677(3) 0.7014(2) 0.38994(19) 0.0251(4) Uani 1 1 d . . . . .
N8 N 0.7444(3) 0.6717(2) 0.6364(2) 0.0304(4) Uani 1 1 d . . . . .
H8A H 0.749285 0.780686 0.642493 0.037 Uiso 1 1 calc R U . . .
H8B H 0.734271 0.602691 0.711088 0.037 Uiso 1 1 calc R U . . .
N9 N 0.7875(3) 0.6180(2) 0.15715(18) 0.0249(4) Uani 1 1 d . . . . .
N10 N 0.8671(3) 0.7665(2) 0.0905(2) 0.0338(5) Uani 1 1 d . . . . .
N11 N 0.8603(4) 0.7622(3) -0.0392(2) 0.0370(5) Uani 1 1 d . . . . .
N12 N 0.7779(3) 0.6142(3) -0.0596(2) 0.0337(5) Uani 1 1 d . . . . .

loop_
_atom_site_aniso_label
_atom_site_aniso_U_11
_atom_site_aniso_U_22
_atom_site_aniso_U_33
_atom_site_aniso_U_23
_atom_site_aniso_U_13
_atom_site_aniso_U_12
K1 0.0565(4) 0.0251(3) 0.0276(3) -0.00020(19) -0.0131(2) 0.0010(2)
O1 0.0471(10) 0.0359(9) 0.0330(9) -0.0020(7) -0.0105(8) -0.0036(7)
N1 0.0547(13) 0.0208(9) 0.0269(10) 0.0001(7) -0.0114(9) 0.0026(8)
C1 0.0285(11) 0.0202(10) 0.0242(10) 0.0023(8) -0.0075(8) 0.0013(8)
N2 0.0585(14) 0.0220(9) 0.0315(10) 0.0044(8) -0.0128(9) -0.0005(9)
C2 0.0274(10) 0.0192(10) 0.0240(10) 0.0001(8) -0.0072(8) 0.0014(8)
N3 0.0509(13) 0.0268(10) 0.0268(10) 0.0041(8) -0.0091(9) 0.0020(9)
C3 0.0278(10) 0.0228(10) 0.0219(10) 0.0001(8) -0.0067(8) 0.0032(8)
N4 0.0468(12) 0.0242(9) 0.0238(9) 0.0023(7) -0.0088(8) 0.0021(8)
C4 0.0417(13) 0.0253(11) 0.0254(11) -0.0013(8) -0.0122(9) 0.0014(9)
N5 0.0363(10) 0.0185(8) 0.0182(8) 0.0001(6) -0.0069(7) 0.0022(7)
N6 0.0373(10) 0.0218(9) 0.0198(8) -0.0009(7) -0.0086(7) 0.0037(7)
N7 0.0333(10) 0.0194(8) 0.0227(9) 0.0002(7) -0.0088(7) 0.0017(7)
N8 0.0499(12) 0.0199(9) 0.0226(9) -0.0016(7) -0.0120(8) 0.0003(8)
N9 0.0339(10) 0.0192(8) 0.0209(8) 0.0017(6) -0.0076(7) 0.0022(7)
N10 0.0524(13) 0.0241(9) 0.0246(9) 0.0024(7) -0.0108(9) -0.0033(8)
N11 0.0565(14) 0.0290(10) 0.0253(10) 0.0028(8) -0.0123(9) -0.0021(9)
N12 0.0467(12) 0.0306(10) 0.0257(9) -0.0021(8) -0.0138(8) 0.0021(8)

loop_
_atom_type_symbol
_atom_type_description
_atom_type_scat_dispersion_real
_atom_type_scat_dispersion_imag
_atom_type_scat_source
C C 0.0181 0.0091 'International Tables Vol C Tables 4.2.6.8 and 6.1.1.4'
H H 0.0000 0.0000 'International Tables Vol C Tables 4.2.6.8 and 6.1.1.4'
K K 0.3868 1.0657 'International Tables Vol C Tables 4.2.6.8 and 6.1.1.4'
N N 0.0311 0.0180 'International Tables Vol C Tables 4.2.6.8 and 6.1.1.4'
O O 0.0492 0.0322 'International Tables Vol C Tables 4.2.6.8 and 6.1.1.4'

loop_
_geom_angle_atom_site_label_1
_geom_angle_atom_site_label_2
_geom_angle_atom_site_label_3
_geom_angle
_geom_angle_site_symmetry_1
_geom_angle_site_symmetry_3
_geom_angle_publ_flag
O1 K1 N1 127.23(6) . . ?
O1 K1 N2 148.53(6) . 2_756 ?
O1 K1 N3 129.27(6) . 2_756 ?
O1 K1 N6 83.97(5) . . ?
O1 K1 N7 111.82(5) . 1_545 ?
O1 K1 N10 71.88(6) . 1_545 ?
O1 K1 N11 76.28(6) . 2_765 ?
N1 K1 N2 81.60(6) . 2_756 ?
N1 K1 N3 103.26(6) . 2_756 ?
N1 K1 N6 57.76(5) . . ?
N1 K1 N7 86.76(5) . 1_545 ?
N1 K1 N10 144.58(6) . 1_545 ?
N1 K1 N11 121.80(6) . 2_765 ?
N2 K1 N3 23.35(5) 2_756 2_756 ?
N6 K1 N2 106.43(5) . 2_756 ?
N6 K1 N3 125.91(6) . 2_756 ?
N7 K1 N2 78.43(5) 1_545 2_756 ?
N7 K1 N3 71.38(5) 1_545 2_756 ?
N7 K1 N6 142.00(5) 1_545 . ?
N7 K1 N10 57.84(5) 1_545 1_545 ?
N10 K1 N2 91.49(6) 1_545 2_756 ?
N10 K1 N3 68.76(6) 1_545 2_756 ?
N10 K1 N6 154.89(5) 1_545 . ?
N11 K1 N2 77.17(6) 2_765 2_756 ?
N11 K1 N3 72.91(6) 2_765 2_756 ?
N11 K1 N6 77.60(5) 2_765 . ?
N11 K1 N7 138.49(6) 2_765 1_545 ?
N11 K1 N10 89.80(6) 2_765 1_545 ?
K1 O1 H1A 109.6 . . ?
K1 O1 H1B 109.5 . . ?
H1A O1 H1B 104.4 . . ?
C1 N1 K1 124.00(14) . . ?
C1 N1 N2 102.98(18) . . ?
N2 N1 K1 132.99(14) . . ?
N1 C1 N5 123.10(19) . . ?
N4 C1 N1 114.39(19) . . ?
N4 C1 N5 122.51(19) . . ?
N1 N2 K1 112.96(16) . 2_756 ?
N3 N2 K1 89.26(15) . 2_756 ?
N3 N2 N1 109.88(18) . . ?
N7 C2 N5 109.25(18) . . ?
N8 C2 N5 124.35(19) . . ?
N8 C2 N7 126.40(19) . . ?
N2 N3 K1 67.40(13) . 2_756 ?
N2 N3 N4 109.66(18) . . ?
N4 N3 K1 119.27(15) . 2_756 ?
N6 C3 N7 119.00(19) . . ?
N6 C3 N9 119.78(19) . . ?
N7 C3 N9 121.22(18) . . ?
C1 N4 N3 103.10(18) . . ?
N9 C4 H4 125.6 . . ?
N12 C4 H4 125.6 . . ?
N12 C4 N9 108.8(2) . . ?
C2 N5 C1 129.08(18) . . ?
C2 N5 N6 110.14(16) . . ?
N6 N5 C1 120.70(17) . . ?
C3 N6 K1 144.62(14) . . ?
C3 N6 N5 99.87(16) . . ?
N5 N6 K1 113.73(11) . . ?
C2 N7 K1 138.62(14) . 1_565 ?
C2 N7 C3 101.72(17) . . ?
C3 N7 K1 118.95(13) . 1_565 ?
C2 N8 H8A 120.0 . . ?
C2 N8 H8B 120.0 . . ?
H8A N8 H8B 120.0 . . ?
C4 N9 C3 130.05(19) . . ?
C4 N9 N10 108.59(18) . . ?
N10 N9 C3 121.35(18) . . ?
N9 N10 K1 116.35(13) . 1_565 ?
N11 N10 K1 131.77(14) . 1_565 ?
N11 N10 N9 105.77(19) . . ?
N10 N11 K1 121.32(16) . 2_765 ?
N10 N11 N12 111.27(18) . . ?
N12 N11 K1 120.96(14) . 2_765 ?
C4 N12 N11 105.54(19) . . ?

loop_
_geom_bond_atom_site_label_1
_geom_bond_atom_site_label_2
_geom_bond_distance
_geom_bond_site_symmetry_2
_geom_bond_publ_flag
K1 O1 2.7212(18) . ?
K1 N1 2.801(2) . ?
K1 N2 3.058(2) 2_756 ?
K1 N3 3.312(2) 2_756 ?
K1 N6 3.0553(18) . ?
K1 N7 2.9276(18) 1_545 ?
K1 N10 2.957(2) 1_545 ?
K1 N11 2.916(2) 2_765 ?
O1 H1A 0.8638 . ?
O1 H1B 0.8638 . ?
N1 C1 1.325(3) . ?
N1 N2 1.347(3) . ?
C1 N4 1.322(3) . ?
C1 N5 1.400(3) . ?
N2 N3 1.313(3) . ?
C2 N5 1.367(3) . ?
C2 N7 1.340(3) . ?
C2 N8 1.329(3) . ?
N3 N4 1.349(3) . ?
C3 N6 1.307(3) . ?
C3 N7 1.348(3) . ?
C3 N9 1.407(3) . ?
C4 H4 0.9400 . ?
C4 N9 1.342(3) . ?
C4 N12 1.311(3) . ?
N5 N6 1.391(2) . ?
N8 H8A 0.8700 . ?
N8 H8B 0.8700 . ?
N9 N10 1.351(3) . ?
N10 N11 1.295(3) . ?
N11 N12 1.365(3) . ?

loop_
_geom_torsion_atom_site_label_1
_geom_torsion_atom_site_label_2
_geom_torsion_atom_site_label_3
_geom_torsion_atom_site_label_4
_geom_torsion
_geom_torsion_site_symmetry_1
_geom_torsion_site_symmetry_2
_geom_torsion_site_symmetry_3
_geom_torsion_site_symmetry_4
_geom_torsion_publ_flag
K1 N1 C1 N4 -178.23(15) . . . . ?
K1 N1 C1 N5 2.1(3) . . . . ?
K1 N1 N2 K1 79.7(2) . . . 2_756 ?
K1 N1 N2 N3 177.69(17) . . . . ?
K1 N2 N3 N4 114.43(17) 2_756 . . . ?
K1 N3 N4 C1 74.1(2) 2_756 . . . ?
K1 N10 N11 K1 57.5(3) 1_565 . . 2_765 ?
K1 N10 N11 N12 -150.51(17) 1_565 . . . ?
K1 N11 N12 C4 152.43(16) 2_765 . . . ?
N1 C1 N4 N3 0.4(3) . . . . ?
N1 C1 N5 C2 -170.5(2) . . . . ?
N1 C1 N5 N6 5.9(3) . . . . ?
N1 N2 N3 K1 -114.2(2) . . . 2_756 ?
N1 N2 N3 N4 0.2(3) . . . . ?
C1 N1 N2 K1 -97.90(18) . . . 2_756 ?
C1 N1 N2 N3 0.0(3) . . . . ?
C1 N5 N6 K1 -9.5(2) . . . . ?
C1 N5 N6 C3 -178.15(19) . . . . ?
N2 N1 C1 N4 -0.3(3) . . . . ?
N2 N1 C1 N5 180.0(2) . . . . ?
N2 N3 N4 C1 -0.4(3) . . . . ?
C2 N5 N6 K1 167.51(13) . . . . ?
C2 N5 N6 C3 -1.1(2) . . . . ?
C3 N9 N10 K1 -24.6(2) . . . 1_565 ?
C3 N9 N10 N11 179.5(2) . . . . ?
N4 C1 N5 C2 9.8(4) . . . . ?
N4 C1 N5 N6 -173.8(2) . . . . ?
C4 N9 N10 K1 155.51(14) . . . 1_565 ?
C4 N9 N10 N11 -0.3(3) . . . . ?
N5 C1 N4 N3 -179.9(2) . . . . ?
N5 C2 N7 K1 -170.19(15) . . . 1_565 ?
N5 C2 N7 C3 -0.6(2) . . . . ?
N6 C3 N7 K1 171.97(15) . . . 1_565 ?
N6 C3 N7 C2 -0.2(3) . . . . ?
N6 C3 N9 C4 22.8(3) . . . . ?
N6 C3 N9 N10 -157.1(2) . . . . ?
N7 C2 N5 C1 177.8(2) . . . . ?
N7 C2 N5 N6 1.2(2) . . . . ?
N7 C3 N6 K1 -161.05(17) . . . . ?
N7 C3 N6 N5 0.8(3) . . . . ?
N7 C3 N9 C4 -157.2(2) . . . . ?
N7 C3 N9 N10 22.9(3) . . . . ?
N8 C2 N5 C1 -2.0(4) . . . . ?
N8 C2 N5 N6 -178.6(2) . . . . ?
N8 C2 N7 K1 9.6(4) . . . 1_565 ?
N8 C2 N7 C3 179.2(2) . . . . ?
N9 C3 N6 K1 18.9(4) . . . . ?
N9 C3 N6 N5 -179.17(19) . . . . ?
N9 C3 N7 K1 -8.0(3) . . . 1_565 ?
N9 C3 N7 C2 179.83(19) . . . . ?
N9 C4 N12 N11 -0.5(3) . . . . ?
N9 N10 N11 K1 -152.00(14) . . . 2_765 ?
N9 N10 N11 N12 0.0(3) . . . . ?
N10 N11 N12 C4 0.3(3) . . . . ?
N12 C4 N9 C3 -179.3(2) . . . . ?
N12 C4 N9 N10 0.5(3) . . . . ?
